data_1100992
loop_
_publ_author_name
'Hashimoto, Masao'
'Tajima, Fukue'
'Eda, Kazuo'
'Yamamura, Kimiaki'
'Okazaki, Tadashi'

_publ_section_title
;
 Exploration of plastic-like phases in alkylurea systems.
 A thermal and X-ray study
;
_journal_issue 1-3
_journal_name_full 'Journal of Molecular Structure'
_journal_page_first 23
_journal_page_last 33
_journal_paper_doi 10.1016/j.molstruc.2004.08.008
_journal_volume 734
_journal_year 2005
_chemical_formula_moiety 'C5 H12 N2 O'
_chemical_formula_sum 'C5 H12 N2 O'
_chemical_formula_weight 116.17
_chemical_melting_point 365.4
_chemical_name_common n-butylurea
_space_group_IT_number 14
_symmetry_cell_setting monoclinic
_symmetry_space_group_name_Hall '-P 2ybc'
_symmetry_space_group_name_H-M 'P 1 21/c 1'
_atom_sites_solution_hydrogens geom
_atom_sites_solution_primary direct
_atom_sites_solution_secondary difmap
_cell_angle_alpha 90.00
_cell_angle_beta 94.627(5)
_cell_angle_gamma 90.00
_cell_formula_units_Z 4
_cell_length_a 4.6629(15)
_cell_length_b 5.7364(19)
_cell_length_c 25.863(8)
_cell_measurement_reflns_used 734
_cell_measurement_temperature 293(2)
_cell_measurement_theta_max 24.741
_cell_measurement_theta_min 3.161
_cell_volume 689.5(4)
_diffrn_ambient_temperature 293(2)
_diffrn_measurement_device_type 'CCD area detector'
_diffrn_measurement_method 'phi and omega scans'
_diffrn_radiation_monochromator graphite
_diffrn_radiation_source 'fine-focus sealed tube'
_diffrn_radiation_type MoK\a
_diffrn_radiation_wavelength 0.71073
_diffrn_reflns_av_R_equivalents 0.0325
_diffrn_reflns_av_sigmaI/netI 0.0391
_diffrn_reflns_limit_h_max 6
_diffrn_reflns_limit_h_min -5
_diffrn_reflns_limit_k_max 6
_diffrn_reflns_limit_k_min -7
_diffrn_reflns_limit_l_max 32
_diffrn_reflns_limit_l_min -32
_diffrn_reflns_number 3708
_diffrn_reflns_theta_max 27.38
_diffrn_reflns_theta_min 3.16
_exptl_absorpt_coefficient_mu 0.079
_exptl_absorpt_correction_T_max 0.9898
_exptl_absorpt_correction_T_min 0.6893
_exptl_absorpt_correction_type empirical
_exptl_absorpt_process_details 'program SADABS ver. 2.03(Sheldrick)'
_exptl_crystal_colour colorless
_exptl_crystal_density_diffrn 1.119
_exptl_crystal_density_method 'not measured'
_exptl_crystal_description plate
_exptl_crystal_F_000 256
_exptl_crystal_size_max 0.50
_exptl_crystal_size_mid 0.36
_exptl_crystal_size_min 0.13
_refine_ls_extinction_method none
_refine_ls_goodness_of_fit_ref 0.988
_refine_ls_hydrogen_treatment mixed
_refine_ls_matrix_type full
_refine_ls_number_parameters 121
_refine_ls_number_reflns 1396
_refine_ls_number_restraints 0
_refine_ls_restrained_S_all 0.988
_refine_ls_R_factor_all 0.0652
_refine_ls_R_factor_gt 0.0489
_refine_ls_shift/su_max 0.000
_refine_ls_shift/su_mean 0.000
_refine_ls_structure_factor_coef Fsqd
_refine_ls_weighting_details 'calc w=1/[\s^2^(Fo^2^)+(0.0786P)^2^+0.1031P] where P=(Fo^2^+2Fc^2^)/3'
_refine_ls_weighting_scheme calc
_refine_ls_wR_factor_gt 0.1320
_refine_ls_wR_factor_ref 0.1412
_reflns_number_gt 1050
_reflns_number_total 1396
_reflns_threshold_expression >2sigma(I)
_cod_original_sg_symbol_H-M 'P 21/c'
_cod_database_code 1100992

loop_
_symmetry_equiv_pos_as_xyz
'x, y, z'
'-x, y+1/2, -z+1/2'
'-x, -y, -z'
'x, -y-1/2, z-1/2'

loop_
_atom_site_label
_atom_site_type_symbol
_atom_site_fract_x
_atom_site_fract_y
_atom_site_fract_z
_atom_site_U_iso_or_equiv
_atom_site_adp_type
_atom_site_occupancy
_atom_site_symmetry_multiplicity
_atom_site_calc_flag
_atom_site_refinement_flags
_atom_site_disorder_assembly
_atom_site_disorder_group
C1 C 0.6200(4) 0.6949(3) 0.13543(8) 0.0582(5) Uani 1 1 d . . .
C2 C 0.8139(4) 0.5436(3) 0.10599(8) 0.0551(5) Uani 1 1 d . . .
C3 C 0.6454(5) 0.3625(4) 0.07336(9) 0.0663(6) Uani 1 1 d . . .
C4 C 0.8312(7) 0.2065(5) 0.04329(11) 0.0849(7) Uani 1 1 d . . .
C1U C 0.6468(3) 1.0202(3) 0.19626(6) 0.0421(4) Uani 1 1 d . . .
H1 H 0.965(4) 0.875(3) 0.1665(7) 0.057(5) Uiso 1 1 d . . .
H2 H 1.005(5) 1.173(3) 0.2202(7) 0.061(5) Uiso 1 1 d . . .
H3 H 0.738(4) 1.274(3) 0.2446(7) 0.059(5) Uiso 1 1 d . . .
H1A H 0.470(6) 0.774(4) 0.1118(9) 0.089(7) Uiso 1 1 d . . .
H2A H 0.924(5) 0.637(4) 0.0837(9) 0.078(6) Uiso 1 1 d . . .
H3A H 0.527(5) 0.448(4) 0.0505(9) 0.086(7) Uiso 1 1 d . . .
H4A H 0.941(7) 0.292(5) 0.0184(11) 0.116(10) Uiso 1 1 d . . .
H2B H 0.959(5) 0.463(4) 0.1331(8) 0.081(6) Uiso 1 1 d . . .
H3B H 0.538(5) 0.274(4) 0.0973(9) 0.084(7) Uiso 1 1 d . . .
H4B H 0.719(6) 0.088(5) 0.0241(11) 0.113(9) Uiso 1 1 d . . .
H4C H 0.975(7) 0.121(5) 0.0648(11) 0.128(12) Uiso 1 1 d . . .
H1B H 0.505(5) 0.605(4) 0.1590(8) 0.073(6) Uiso 1 1 d . . .
N1 N 0.7803(3) 0.8697(3) 0.16634(5) 0.0510(4) Uani 1 1 d . . .
N2 N 0.8144(3) 1.1723(3) 0.22352(6) 0.0587(5) Uani 1 1 d . . .
O1 O 0.3821(2) 1.0165(2) 0.19826(4) 0.0544(4) Uani 1 1 d . . .

loop_
_atom_site_aniso_label
_atom_site_aniso_U_11
_atom_site_aniso_U_22
_atom_site_aniso_U_33
_atom_site_aniso_U_23
_atom_site_aniso_U_13
_atom_site_aniso_U_12
C1 0.0368(9) 0.0642(11) 0.0734(12) -0.0119(9) 0.0026(8) -0.0042(8)
C2 0.0472(10) 0.0530(10) 0.0656(11) -0.0046(8) 0.0068(8) -0.0015(8)
C3 0.0626(13) 0.0637(12) 0.0718(13) -0.0083(10) -0.0002(10) -0.0045(10)
C4 0.0910(18) 0.0714(15) 0.0932(17) -0.0262(14) 0.0130(15) -0.0069(13)
C1U 0.0279(7) 0.0481(8) 0.0509(8) 0.0041(7) 0.0064(6) 0.0020(6)
N1 0.0240(7) 0.0617(9) 0.0675(9) -0.0130(7) 0.0051(6) -0.0010(6)
N2 0.0260(7) 0.0720(10) 0.0787(10) -0.0243(8) 0.0084(7) -0.0005(7)
O1 0.0242(6) 0.0632(8) 0.0768(8) -0.0038(6) 0.0103(5) 0.0006(5)
